data_4329358
loop_
_publ_author_name
'Gordan Horvat'
'Vladimir Stilinovi\'c'
'Tomica Hrenar'
'Branko Kaitner'
'Leo Frkanec'
'Vladislav Tomi\<si\'c'

_publ_section_title
;
 An Integrated Approach (Thermodynamic, Structural, and Computational) to
 the Study of Complexation of Alkali-Metal Cations by a Lower-Rim
 Calix[4]arene Amide Derivative in Acetonitrile
;
_journal_name_full 'Inorganic Chemistry'
_journal_page_first 6264
_journal_page_last 6278
_journal_paper_doi 10.1021/ic300474s
_journal_volume 51
_journal_year 2012
_chemical_formula_moiety 'C76 H116 N4 Na O8, C8 H11 N2 O3, C2 H6 O, C2 H3 N, 3(H2 O)'
_chemical_formula_sum 'C88 H142 N7 Na O15'
_chemical_formula_weight 1561.09
_chemical_name_systematic
;
5,11,17,23-tetra-tert-butyl-25,26,27,28-tetrakis(N-hexylaminocarbonylmethoxy)
calix[4]arene-sodium 5,5-diethylbarbiturate acetonitrile, ethanol solvate 
trihydrete
;
_space_group_IT_number 2
_symmetry_cell_setting triclinic
_symmetry_space_group_name_Hall '-P 1'
_symmetry_space_group_name_H-M 'P -1'
_atom_sites_solution_hydrogens geom
_atom_sites_solution_primary direct
_atom_sites_solution_secondary difmap
_audit_creation_date 2011-02-03T13:45:58-00:00
_audit_creation_method 'WinGX routine CIF_UPDATE'
_cell_angle_alpha 98.404(3)
_cell_angle_beta 90.787(3)
_cell_angle_gamma 106.426(3)
_cell_formula_units_Z 2
_cell_length_a 13.1464(4)
_cell_length_b 16.8767(6)
_cell_length_c 22.1602(8)
_cell_measurement_reflns_used 214
_cell_measurement_temperature 120(2)
_cell_measurement_theta_max 52.0
_cell_measurement_theta_min 4.6
_cell_volume 4657.5(3)
_computing_structure_refinement 'SHELXL-97 (Sheldrick, 1997)'
_computing_structure_solution 'SHELXS-97 (Sheldrick, 1990)'
_diffrn_ambient_temperature 120(1)
_diffrn_measured_fraction_theta_full 0.952
_diffrn_measured_fraction_theta_max 0.952
_diffrn_measurement_device_type
;
Oxford Diffraction Xcalibur CCD
diffractometer
;
_diffrn_measurement_method '\w scan'
_diffrn_radiation_monochromator graphite
_diffrn_radiation_source 'fine-focus sealed tube'
_diffrn_radiation_type MoK\a
_diffrn_radiation_wavelength 0.71073
_diffrn_reflns_av_R_equivalents 0.0445
_diffrn_reflns_av_unetI/netI 0.0981
_diffrn_reflns_limit_h_max 15
_diffrn_reflns_limit_h_min -15
_diffrn_reflns_limit_k_max 20
_diffrn_reflns_limit_k_min -18
_diffrn_reflns_limit_l_max 26
_diffrn_reflns_limit_l_min -24
_diffrn_reflns_number 35524
_diffrn_reflns_theta_full 25
_diffrn_reflns_theta_max 25
_diffrn_reflns_theta_min 3.82
_diffrn_standards_number 27
_exptl_absorpt_coefficient_mu 0.079
_exptl_absorpt_correction_type none
_exptl_crystal_colour colourless
_exptl_crystal_density_diffrn 1.109
_exptl_crystal_description needle
_exptl_crystal_F_000 1688
_exptl_crystal_size_max 0.36
_exptl_crystal_size_mid 0.12
_exptl_crystal_size_min 0.11
_refine_diff_density_max 1.833
_refine_diff_density_min -0.865
_refine_diff_density_rms 0.101
_refine_ls_extinction_method none
_refine_ls_goodness_of_fit_ref 1.094
_refine_ls_hydrogen_treatment mixed
_refine_ls_matrix_type full
_refine_ls_number_parameters 1076
_refine_ls_number_reflns 15632
_refine_ls_number_restraints 76
_refine_ls_restrained_S_all 1.103
_refine_ls_R_factor_all 0.1534
_refine_ls_R_factor_gt 0.1054
_refine_ls_shift/su_max 0.028
_refine_ls_shift/su_mean 0
_refine_ls_structure_factor_coef Fsqd
_refine_ls_weighting_details 'calc w=1/[\s^2^(Fo^2^)+(0.2000P)^2^+0.0000P] where P=(Fo^2^+2Fc^2^)/3'
_refine_ls_weighting_scheme calc
_refine_ls_wR_factor_gt 0.302
_refine_ls_wR_factor_ref 0.3246
_reflns_number_gt 8850
_reflns_number_total 15632
_reflns_threshold_expression >2sigma(I)
_cod_data_source_file ic300474s_si_002_5.cif
_cod_data_source_block calix_Na_barb
_cod_database_code 4329358

loop_
_symmetry_equiv_pos_as_xyz
'x, y, z'
'-x, -y, -z'

loop_
_atom_site_label
_atom_site_type_symbol
_atom_site_fract_x
_atom_site_fract_y
_atom_site_fract_z
_atom_site_U_iso_or_equiv
_atom_site_adp_type
_atom_site_occupancy
_atom_site_symmetry_multiplicity
_atom_site_calc_flag
_atom_site_refinement_flags
_atom_site_disorder_assembly
_atom_site_disorder_group
C43 C 0.9825 0.6598 0.6176 0.053 Uani 0.48 1 d P A 1
H43A H 1.0426 0.6702 0.6458 0.079 Uiso 0.48 1 calc PR A 1
H43B H 0.9996 0.6972 0.5881 0.079 Uiso 0.48 1 calc PR A 1
H43C H 0.9645 0.6031 0.5971 0.079 Uiso 0.48 1 calc PR A 1
C42 C 0.7885(13) 0.6472(8) 0.6008(8) 0.068(5) Uani 0.48 1 d P A 1
H42A H 0.7609 0.5874 0.5926 0.101 Uiso 0.48 1 calc PR A 1
H42B H 0.8124 0.6679 0.5638 0.101 Uiso 0.48 1 calc PR A 1
H42C H 0.7337 0.6709 0.616 0.101 Uiso 0.48 1 calc PR A 1
C44 C 0.8637(13) 0.6268(7) 0.6996(6) 0.051(4) Uani 0.48 1 d P A 1
H44A H 0.8702 0.5717 0.6866 0.077 Uiso 0.48 1 calc PR A 1
H44B H 0.7921 0.6229 0.7102 0.077 Uiso 0.48 1 calc PR A 1
H44C H 0.9116 0.6534 0.7345 0.077 Uiso 0.48 1 calc PR A 1
C43' C 0.9688(10) 0.6456(7) 0.6948(6) 0.047(3) Uani 0.52 1 d P A 2
H43D H 0.9537 0.6574 0.7369 0.07 Uiso 0.52 1 calc PR A 2
H43E H 1.0408 0.6758 0.689 0.07 Uiso 0.52 1 calc PR A 2
H43F H 0.9593 0.5867 0.6837 0.07 Uiso 0.52 1 calc PR A 2
C42' C 0.7814(10) 0.6254(7) 0.6683(7) 0.052(3) Uani 0.52 1 d P A 2
H42D H 0.7752 0.5667 0.6607 0.077 Uiso 0.52 1 calc PR A 2
H42E H 0.7277 0.6365 0.6438 0.077 Uiso 0.52 1 calc PR A 2
H42F H 0.7722 0.6418 0.7108 0.077 Uiso 0.52 1 calc PR A 2
C44' C 0.9197(17) 0.6492(7) 0.5896(6) 0.084(6) Uani 0.52 1 d P A 2
H44D H 0.901 0.5893 0.5802 0.126 Uiso 0.52 1 calc PR A 2
H44E H 0.995 0.6721 0.5874 0.126 Uiso 0.52 1 calc PR A 2
H44F H 0.8831 0.6702 0.5607 0.126 Uiso 0.52 1 calc PR A 2
C51' C 0.7377(14) 1.4669(11) 0.4374(9) 0.090(6) Uani 0.5 1 d PD B 1
H51A H 0.7133 1.4506 0.3947 0.108 Uiso 0.5 1 calc PR B 1
H51B H 0.6896 1.4946 0.4581 0.108 Uiso 0.5 1 calc PR B 1
C50' C 0.7341(14) 1.3909(9) 0.4644(7) 0.076(5) Uani 0.5 1 d PD B 1
H50A H 0.6685 1.348 0.4502 0.091 Uiso 0.5 1 calc PR B 1
H50B H 0.7925 1.3699 0.4502 0.091 Uiso 0.5 1 calc PR B 1
C52' C 0.8458(19) 1.5265(15) 0.4423(12) 0.145(10) Uani 0.5 1 d PD B 1
H52A H 0.8944 1.5038 0.4619 0.218 Uiso 0.5 1 calc PR B 1
H52B H 0.845 1.5787 0.4659 0.218 Uiso 0.5 1 calc PR B 1
H52C H 0.8681 1.5354 0.4021 0.218 Uiso 0.5 1 calc PR B 1
C52 C 0.513(2) 1.496(3) 0.492(2) 0.076(8) Uani 0.5 1 d PD C 2
H52D H 0.5042 1.5343 0.4653 0.115 Uiso 0.5 1 calc PR C 2
H52E H 0.5085 1.5193 0.5334 0.115 Uiso 0.5 1 calc PR C 2
H52F H 0.459 1.4439 0.4813 0.115 Uiso 0.5 1 calc PR C 2
C50 C 0.6353(9) 1.4224(8) 0.5238(6) 0.051(3) Uani 0.5 1 d PD B 2
H50C H 0.5818 1.3695 0.5106 0.061 Uiso 0.5 1 calc PR B 2
H50D H 0.6201 1.4429 0.5649 0.061 Uiso 0.5 1 calc PR B 2
C51 C 0.6204(10) 1.4819(8) 0.4838(7) 0.061(4) Uani 0.5 1 d PD . 2
H51C H 0.6262 1.4597 0.4415 0.073 Uiso 0.5 1 calc PR . 2
H51D H 0.6756 1.5347 0.4942 0.073 Uiso 0.5 1 calc PR . 2
C71 C 1.1900(6) 1.2631(4) 0.8504(3) 0.0562(18) Uani 1 1 d D . .
H71A H 1.2093 1.298 0.8188 0.067 Uiso 1 1 calc R . .
H71B H 1.1301 1.2764 0.8701 0.067 Uiso 1 1 calc R . .
C72 C 1.2738(9) 1.2841(6) 0.8928(8) 0.173(8) Uani 1 1 d D . .
H72A H 1.2436 1.2842 0.9325 0.208 Uiso 1 1 calc R . .
H72B H 1.3131 1.3416 0.8907 0.208 Uiso 1 1 calc R . .
C73 C 1.3526(12) 1.2377(12) 0.8934(11) 0.262(6) Uani 1 1 d DU . .
H73A H 1.3509 1.2084 0.8521 0.315 Uiso 1 1 calc R . .
H73B H 1.3262 1.1951 0.9189 0.315 Uiso 1 1 calc R . .
C74 C 1.4691(12) 1.2783(12) 0.9134(12) 0.263(6) Uani 1 1 d DU . .
H74A H 1.4767 1.3065 0.9553 0.315 Uiso 1 1 calc R . .
H74B H 1.5021 1.3187 0.8873 0.315 Uiso 1 1 calc R . .
C75 C 1.5190(13) 1.2068(12) 0.9074(12) 0.261(6) Uani 1 1 d DU . .
H75A H 1.478 1.1639 0.9294 0.313 Uiso 1 1 calc R . .
H75B H 1.5143 1.1824 0.8646 0.313 Uiso 1 1 calc R . .
C76 C 1.6313(12) 1.2308(10) 0.9305(8) 0.184(6) Uani 1 1 d DU . .
H76A H 1.6766 1.244 0.8975 0.276 Uiso 1 1 calc R . .
H76B H 1.6452 1.1853 0.9471 0.276 Uiso 1 1 calc R . .
H76C H 1.6449 1.2789 0.9618 0.276 Uiso 1 1 calc R . .
O14 O 0.3651(6) 0.1267(4) 0.7515(3) 0.099(2) Uani 1 1 d . . .
O12 O 0.6183(5) 0.6022(4) 0.2763(4) 0.109(2) Uani 1 1 d . . .
H12 H 0.6831 0.614 0.2805 0.163 Uiso 1 1 calc R . .
O13 O 1.5004(7) 1.3031(5) 0.7604(5) 0.154(4) Uani 1 1 d . . .
C87 C 0.5720(13) 0.5360(6) 0.3082(5) 0.129(5) Uani 1 1 d . . .
H87A H 0.6064 0.5476 0.3488 0.155 Uiso 1 1 calc R . .
H87B H 0.5834 0.4849 0.2872 0.155 Uiso 1 1 calc R . .
C88 C 0.4605(11) 0.5242(8) 0.3131(6) 0.133(5) Uani 1 1 d . . .
H88A H 0.4234 0.4657 0.3034 0.199 Uiso 1 1 calc R . .
H88B H 0.4359 0.554 0.285 0.199 Uiso 1 1 calc R . .
H88C H 0.4473 0.5449 0.354 0.199 Uiso 1 1 calc R . .
C11 C 0.4495(4) 0.9561(3) 0.7154(2) 0.0236(10) Uani 1 1 d . . .
H11 H 0.4072 0.9296 0.7441 0.028 Uiso 1 1 calc R . .
O15 O 0.8346(7) 0.6422(5) 0.2817(5) 0.161(4) Uani 1 1 d . . .
Na1 Na 0.87681(14) 1.13825(11) 0.72879(8) 0.0252(5) Uani 1 1 d . . .
O1 O 0.8717(2) 1.09868(18) 0.61810(14) 0.0216(7) Uani 1 1 d . . .
O3 O 0.8068(2) 1.05767(18) 0.81547(13) 0.0205(7) Uani 1 1 d . . .
O2 O 0.6943(2) 1.12319(18) 0.71116(14) 0.0232(7) Uani 1 1 d . . .
O4 O 0.9721(2) 1.02680(18) 0.72289(14) 0.0215(7) Uani 1 1 d . . .
O11 O 1.0428(3) 1.0671(2) 0.94516(16) 0.0347(9) Uani 1 1 d . . .
O10 O 1.1492(3) 0.8459(2) 0.97774(16) 0.0330(8) Uani 1 1 d . . .
C23 C 0.9472(3) 0.9398(3) 0.7048(2) 0.0200(10) Uani 1 1 d . . .
O6 O 0.8383(3) 1.2698(2) 0.70621(16) 0.0314(8) Uani 1 1 d . . .
C16 C 0.7414(4) 0.9779(3) 0.8185(2) 0.0190(10) Uani 1 1 d . . .
C13 C 0.4807(4) 0.9721(3) 0.6119(2) 0.0222(10) Uani 1 1 d . . .
H13 H 0.4606 0.9561 0.5705 0.027 Uiso 1 1 calc R . .
C8 C 0.5773(3) 1.0336(3) 0.6297(2) 0.0195(10) Uani 1 1 d . . .
O8 O 1.0685(3) 1.1957(2) 0.73840(17) 0.0356(9) Uani 1 1 d . . .
O9 O 1.3099(3) 1.0173(2) 0.83600(17) 0.0379(9) Uani 1 1 d . . .
N7 N 1.0972(3) 0.9568(3) 0.95990(18) 0.0282(10) Uani 1 1 d . . .
H7 H 1.0477 0.9452 0.9849 0.034 Uiso 1 1 calc R . .
C10 C 0.5451(4) 1.0154(3) 0.7355(2) 0.0204(10) Uani 1 1 d . . .
C21 C 0.9019(4) 0.9216(3) 0.8146(2) 0.0230(10) Uani 1 1 d . . .
H21A H 0.9419 0.9802 0.8241 0.028 Uiso 1 1 calc R . .
H21B H 0.9269 0.8915 0.8428 0.028 Uiso 1 1 calc R . .
C4 C 0.7184(4) 0.8836(3) 0.4941(2) 0.0230(10) Uani 1 1 d . . .
C25 C 0.9322(4) 0.8218(3) 0.6279(2) 0.0247(11) Uani 1 1 d . . .
H25 H 0.9357 0.7996 0.5873 0.03 Uiso 1 1 calc R . .
C1 C 0.8194(4) 1.0255(3) 0.5793(2) 0.0201(10) Uani 1 1 d . . .
C17 C 0.7846(4) 0.9122(3) 0.8216(2) 0.0221(10) Uani 1 1 d . . .
C9 C 0.6041(3) 1.0555(3) 0.6922(2) 0.0203(10) Uani 1 1 d . . .
C27 C 0.9015(4) 0.8024(3) 0.7309(2) 0.0246(11) Uani 1 1 d . . .
H27 H 0.8844 0.7668 0.7599 0.029 Uiso 1 1 calc R . .
C3 C 0.8206(4) 0.8948(3) 0.5197(2) 0.0246(11) Uani 1 1 d . . .
H3A H 0.8558 0.8551 0.5071 0.029 Uiso 1 1 calc R . .
C28 C 0.9741(4) 0.9635(3) 0.5952(2) 0.0211(10) Uani 1 1 d . . .
H28A H 1.0186 0.9437 0.5656 0.025 Uiso 1 1 calc R . .
H28B H 1.0121 1.0201 0.6136 0.025 Uiso 1 1 calc R . .
C22 C 0.9193(3) 0.8875(3) 0.7497(2) 0.0208(10) Uani 1 1 d . . .
N6 N 1.1760(3) 1.0451(2) 0.88773(18) 0.0272(9) Uani 1 1 d . . .
C14 C 0.5817(4) 1.0314(3) 0.8029(2) 0.0212(10) Uani 1 1 d . . .
H14A H 0.6334 1.086 0.8128 0.025 Uiso 1 1 calc R . .
H14B H 0.5217 1.0307 0.828 0.025 Uiso 1 1 calc R . .
C5 C 0.6683(4) 0.9424(3) 0.5151(2) 0.0231(10) Uani 1 1 d . . .
H5 H 0.5992 0.9344 0.5001 0.028 Uiso 1 1 calc R . .
C69 C 1.0814(4) 1.0596(3) 0.7437(2) 0.0237(10) Uani 1 1 d . . .
H69A H 1.1265 1.0531 0.7101 0.028 Uiso 1 1 calc R . .
H69B H 1.0973 1.0299 0.7752 0.028 Uiso 1 1 calc R . .
C15 C 0.6310(4) 0.9645(3) 0.8160(2) 0.0203(10) Uani 1 1 d . . .
O5 O 0.9963(3) 1.2267(3) 0.51253(18) 0.0472(11) Uani 1 1 d . . .
C6 C 0.7152(4) 1.0134(3) 0.5578(2) 0.0211(10) Uani 1 1 d . . .
C7 C 0.6500(4) 1.0708(3) 0.5824(2) 0.0214(10) Uani 1 1 d . . .
H7A H 0.6971 1.1247 0.6006 0.026 Uiso 1 1 calc R . .
H7B H 0.6079 1.0796 0.549 0.026 Uiso 1 1 calc R . .
C24 C 0.9513(3) 0.9079(3) 0.6439(2) 0.0201(10) Uani 1 1 d . . .
C12 C 0.4142(3) 0.9344(3) 0.6541(2) 0.0210(10) Uani 1 1 d . . .
C46 C 0.9462(4) 1.2137(3) 0.5578(2) 0.0242(11) Uani 1 1 d . . .
C70 C 1.1013(4) 1.1505(3) 0.7686(2) 0.0239(11) Uani 1 1 d . . .
C20 C 0.5670(4) 0.8864(3) 0.8220(2) 0.0248(11) Uani 1 1 d . . .
H20 H 0.4939 0.8778 0.8221 0.03 Uiso 1 1 calc R . .
C61 C 0.8355(4) 1.1044(3) 0.8758(2) 0.0247(11) Uani 1 1 d . . .
H61A H 0.8859 1.0835 0.8964 0.03 Uiso 1 1 calc R . .
H61B H 0.7729 1.098 0.8995 0.03 Uiso 1 1 calc R . .
C45 C 0.9644(4) 1.1485(3) 0.5928(2) 0.0260(11) Uani 1 1 d . . .
H45A H 0.9941 1.1112 0.5658 0.031 Uiso 1 1 calc R . .
H45B H 1.0171 1.1762 0.6259 0.031 Uiso 1 1 calc R . .
C18 C 0.7160(4) 0.8341(3) 0.8267(2) 0.0254(11) Uani 1 1 d . . .
H18 H 0.7446 0.7901 0.8292 0.03 Uiso 1 1 calc R . .
C2 C 0.8707(4) 0.9631(3) 0.5630(2) 0.0221(10) Uani 1 1 d . . .
N1 N 0.8788(3) 1.2553(3) 0.5793(2) 0.0320(10) Uani 1 1 d D . .
O7 O 0.8841(4) 1.2212(2) 0.82206(16) 0.0471(11) Uani 1 1 d . . .
C19 C 0.6069(4) 0.8192(3) 0.8282(2) 0.0254(11) Uani 1 1 d . . .
C80 C 1.1059(4) 1.0263(3) 0.9309(2) 0.0259(11) Uani 1 1 d . . .
C79 C 1.2459(4) 1.0010(3) 0.8755(2) 0.0259(11) Uani 1 1 d . . .
C26 C 0.9081(4) 0.7682(3) 0.6709(2) 0.0245(11) Uani 1 1 d . A .
N3 N 0.9262(4) 1.2438(3) 0.9228(2) 0.0363(11) Uani 1 1 d . . .
H3 H 0.9248 1.2215 0.9554 0.044 Uiso 1 1 calc R . .
N4 N 1.1559(4) 1.1764(3) 0.8213(2) 0.0320(11) Uani 1 1 d . . .
C62 C 0.8842(4) 1.1950(3) 0.8711(2) 0.0277(11) Uani 1 1 d . . .
C81 C 1.1610(4) 0.9062(3) 0.9514(2) 0.0243(11) Uani 1 1 d . . .
C33 C 0.3042(4) 0.8721(3) 0.6358(2) 0.0271(11) Uani 1 1 d . . .
C82 C 1.2501(4) 0.9286(3) 0.9090(2) 0.0238(10) Uani 1 1 d . . .
C29 C 0.6681(4) 0.8090(3) 0.4435(2) 0.0305(12) Uani 1 1 d . . .
C53 C 0.6609(4) 1.1977(3) 0.7251(3) 0.0312(12) Uani 1 1 d . . .
H53A H 0.6277 1.1981 0.7639 0.037 Uiso 1 1 calc R . .
H53B H 0.6091 1.1986 0.6938 0.037 Uiso 1 1 calc R . .
C85 C 1.3550(4) 0.9574(4) 0.9496(2) 0.0354(13) Uani 1 1 d . . .
H85A H 1.3619 0.911 0.9689 0.042 Uiso 1 1 calc R . .
H85B H 1.4143 0.972 0.9238 0.042 Uiso 1 1 calc R . .
C37 C 0.5323(4) 0.7343(3) 0.8362(3) 0.0331(12) Uani 1 1 d . . .
C54 C 0.7545(4) 1.2727(3) 0.7283(2) 0.0335(12) Uani 1 1 d . . .
C83 C 1.2476(4) 0.8509(3) 0.8626(2) 0.0340(12) Uani 1 1 d . . .
H83A H 1.3067 0.8649 0.8366 0.041 Uiso 1 1 calc R . .
H83B H 1.2569 0.8074 0.8844 0.041 Uiso 1 1 calc R . .
C63 C 0.9748(5) 1.3338(3) 0.9273(3) 0.0431(15) Uani 1 1 d . . .
H63A H 0.9914 1.3472 0.8868 0.052 Uiso 1 1 calc R . .
H63B H 1.0409 1.3497 0.952 0.052 Uiso 1 1 calc R . .
C41 C 0.8889(4) 0.6738(3) 0.6522(3) 0.0374(13) Uani 1 1 d . . .
C48 C 0.7577(5) 1.3377(4) 0.5606(3) 0.0475(15) Uani 1 1 d D B .
H48A H 0.7476 1.3517 0.6037 0.057 Uiso 1 1 calc R . .
H48B H 0.7048 1.2852 0.5451 0.057 Uiso 1 1 calc R . .
C35 C 0.2212(5) 0.9113(4) 0.6659(3) 0.0564(18) Uani 1 1 d . . .
H35A H 0.2217 0.9604 0.6488 0.085 Uiso 1 1 calc R . .
H35B H 0.2382 0.9262 0.7091 0.085 Uiso 1 1 calc R . .
H35C H 0.152 0.8716 0.6586 0.085 Uiso 1 1 calc R . .
C47 C 0.8649(4) 1.3264(3) 0.5536(3) 0.0416(14) Uani 1 1 d . . .
H47A H 0.8781 1.3192 0.5105 0.05 Uiso 1 1 calc R . .
H47B H 0.9172 1.3768 0.5734 0.05 Uiso 1 1 calc R . .
C39 C 0.4344(5) 0.7088(3) 0.7895(3) 0.0494(16) Uani 1 1 d . . .
H39A H 0.4578 0.7021 0.7487 0.074 Uiso 1 1 calc R . .
H39B H 0.3988 0.7516 0.7942 0.074 Uiso 1 1 calc R . .
H39C H 0.3863 0.657 0.7968 0.074 Uiso 1 1 calc R . .
C84 C 1.1440(5) 0.8171(4) 0.8226(3) 0.0473(15) Uani 1 1 d . . .
H84A H 1.0859 0.7982 0.8477 0.071 Uiso 1 1 calc R . .
H84B H 1.1488 0.7713 0.7926 0.071 Uiso 1 1 calc R . .
H84C H 1.1325 0.8607 0.8024 0.071 Uiso 1 1 calc R . .
C34 C 0.2972(5) 0.7907(4) 0.6611(3) 0.0579(18) Uani 1 1 d . . .
H34A H 0.2296 0.7507 0.6484 0.087 Uiso 1 1 calc R . .
H34B H 0.3045 0.8021 0.7049 0.087 Uiso 1 1 calc R . .
H34C H 0.353 0.7683 0.6458 0.087 Uiso 1 1 calc R . .
C40 C 0.5876(5) 0.6657(4) 0.8279(4) 0.067(2) Uani 1 1 d . . .
H40A H 0.6423 0.6771 0.8597 0.101 Uiso 1 1 calc R . .
H40B H 0.6186 0.6642 0.7889 0.101 Uiso 1 1 calc R . .
H40C H 0.5368 0.6128 0.8297 0.101 Uiso 1 1 calc R . .
C86 C 1.3616(5) 1.0317(4) 0.9989(3) 0.0442(15) Uani 1 1 d . . .
H86A H 1.3496 1.0766 0.9805 0.066 Uiso 1 1 calc R . .
H86B H 1.4307 1.0497 1.0196 0.066 Uiso 1 1 calc R . .
H86C H 1.3085 1.0156 1.0277 0.066 Uiso 1 1 calc R . .
C58 C 0.8004(7) 1.5797(5) 0.8936(4) 0.082(2) Uani 1 1 d DU . .
H58A H 0.7362 1.5885 0.9108 0.098 Uiso 1 1 calc R . .
H58B H 0.838 1.5635 0.9254 0.098 Uiso 1 1 calc R . .
C65 C 0.8859(5) 1.3774(4) 1.0212(3) 0.0506(16) Uani 1 1 d . . .
H65A H 0.9543 1.3941 1.0438 0.061 Uiso 1 1 calc R . .
H65B H 0.8518 1.3194 1.0248 0.061 Uiso 1 1 calc R . .
C30 C 0.5528(5) 0.7966(5) 0.4311(4) 0.079(3) Uani 1 1 d . . .
H30A H 0.5258 0.7505 0.3986 0.118 Uiso 1 1 calc R . .
H30B H 0.5424 0.8464 0.4194 0.118 Uiso 1 1 calc R . .
H30C H 0.5158 0.7848 0.4672 0.118 Uiso 1 1 calc R . .
C36 C 0.2820(5) 0.8536(5) 0.5680(3) 0.061(2) Uani 1 1 d . . .
H36A H 0.2133 0.8137 0.5585 0.092 Uiso 1 1 calc R . .
H36B H 0.3353 0.8309 0.5493 0.092 Uiso 1 1 calc R . .
H36C H 0.2831 0.9042 0.5528 0.092 Uiso 1 1 calc R . .
C64 C 0.9039(6) 1.3838(4) 0.9549(3) 0.0536(17) Uani 1 1 d . . .
H64A H 0.8358 1.3646 0.9319 0.064 Uiso 1 1 calc R . .
H64B H 0.9352 1.442 0.951 0.064 Uiso 1 1 calc R . .
C49 C 0.7405(6) 1.4050(4) 0.5274(5) 0.080(3) Uani 1 1 d D . .
H49A H 0.6754 1.4163 0.5408 0.095 Uiso 1 1 calc R B 1
H49B H 0.798 1.4555 0.5407 0.095 Uiso 1 1 calc R B 1
C32 C 0.6839(7) 0.7297(4) 0.4592(4) 0.080(3) Uani 1 1 d . . .
H32A H 0.6465 0.716 0.4949 0.119 Uiso 1 1 calc R . .
H32B H 0.7582 0.7372 0.4671 0.119 Uiso 1 1 calc R . .
H32C H 0.6569 0.6852 0.4256 0.119 Uiso 1 1 calc R . .
C57 C 0.7626(9) 1.4984(6) 0.8395(5) 0.112(3) Uani 1 1 d DU . .
H57A H 0.7222 1.4508 0.8573 0.134 Uiso 1 1 calc R . .
H57B H 0.7154 1.5097 0.8099 0.134 Uiso 1 1 calc R . .
C31 C 0.7251(6) 0.8256(5) 0.3858(3) 0.079(3) Uani 1 1 d . . .
H31A H 0.6908 0.7826 0.3525 0.118 Uiso 1 1 calc R . .
H31B H 0.7976 0.8257 0.3916 0.118 Uiso 1 1 calc R . .
H31C H 0.7231 0.879 0.3765 0.118 Uiso 1 1 calc R . .
C60 C 0.8765(7) 1.7281(6) 0.9310(5) 0.112(3) Uani 1 1 d DU . .
H60A H 0.8086 1.7356 0.9409 0.169 Uiso 1 1 calc R . .
H60B H 0.9195 1.7772 0.9168 0.169 Uiso 1 1 calc R . .
H60C H 0.9111 1.7191 0.9667 0.169 Uiso 1 1 calc R . .
N2 N 0.7358(5) 1.3429(3) 0.7524(4) 0.090(3) Uani 1 1 d . . .
H2 H 0.678 1.3413 0.7706 0.108 Uiso 1 1 calc R . .
C66 C 0.8175(7) 1.4312(4) 1.0510(5) 0.096(4) Uani 1 1 d . . .
H66A H 0.7477 1.4128 1.03 0.115 Uiso 1 1 calc R . .
H66B H 0.8497 1.489 1.0461 0.115 Uiso 1 1 calc R . .
C38 C 0.4930(6) 0.7429(4) 0.9017(3) 0.0603(19) Uani 1 1 d . . .
H38A H 0.4482 0.6897 0.9088 0.09 Uiso 1 1 calc R . .
H38B H 0.4535 0.7831 0.9062 0.09 Uiso 1 1 calc R . .
H38C H 0.5529 0.7611 0.9308 0.09 Uiso 1 1 calc R . .
C67 C 0.8050(10) 1.4264(7) 1.1197(7) 0.160(7) Uani 1 1 d . . .
H67A H 0.7702 1.3693 1.1253 0.192 Uiso 1 1 calc R . .
H67B H 0.8743 1.4442 1.1413 0.192 Uiso 1 1 calc R . .
C59 C 0.8616(8) 1.6555(6) 0.8831(6) 0.127(4) Uani 1 1 d DU . .
H59A H 0.8314 1.668 0.8467 0.152 Uiso 1 1 calc R . .
H59B H 0.9314 1.65 0.8736 0.152 Uiso 1 1 calc R . .
C68 C 0.7379(15) 1.4837(7) 1.1453(11) 0.277(16) Uani 1 1 d . . .
H68A H 0.7294 1.481 1.188 0.416 Uiso 1 1 calc R . .
H68B H 0.6694 1.4657 1.1238 0.416 Uiso 1 1 calc R . .
H68C H 0.7732 1.5403 1.1401 0.416 Uiso 1 1 calc R . .
C55 C 0.8124(8) 1.4233(5) 0.7486(6) 0.141(5) Uani 1 1 d DU . .
H55A H 0.7818 1.4526 0.7222 0.169 Uiso 1 1 calc R . .
H55B H 0.8751 1.4136 0.7302 0.169 Uiso 1 1 calc R . .
C56 C 0.8444(10) 1.4772(8) 0.8092(5) 0.133(4) Uani 1 1 d DU . .
H56A H 0.8772 1.4483 0.8349 0.16 Uiso 1 1 calc R . .
H56B H 0.8976 1.5281 0.8034 0.16 Uiso 1 1 calc R . .
H4 H 1.172(4) 1.142(3) 0.836(2) 0.022(15) Uiso 1 1 d . . .
H1 H 0.851(5) 1.233(4) 0.6103(19) 0.049(19) Uiso 1 1 d D . .
C78 C 0.3447(4) 0.1591(4) 0.3417(3) 0.0390(13) Uani 1 1 d . . .
H78A H 0.2745 0.1571 0.3542 0.058 Uiso 1 1 calc R . .
H78B H 0.3696 0.1193 0.36 0.058 Uiso 1 1 calc R . .
H78C H 0.3431 0.1456 0.298 0.058 Uiso 1 1 calc R . .
C77 C 0.4129(6) 0.2392(5) 0.3605(4) 0.071(2) Uani 1 1 d . . .
N5 N 0.4684(8) 0.3048(6) 0.3751(6) 0.160(5) Uani 1 1 d . . .

loop_
_atom_site_aniso_label
_atom_site_aniso_U_11
_atom_site_aniso_U_22
_atom_site_aniso_U_33
_atom_site_aniso_U_23
_atom_site_aniso_U_13
_atom_site_aniso_U_12
C43 0.06 0.031 0.075 0.004 0.026 0.026
C42 0.076(11) 0.033(7) 0.086(12) -0.003(7) -0.055(9) 0.011(7)
C44 0.083(12) 0.025(6) 0.048(8) 0.009(5) 0.020(8) 0.015(7)
C43' 0.043(7) 0.029(6) 0.072(9) 0.002(5) -0.002(6) 0.019(5)
C42' 0.043(7) 0.024(6) 0.083(10) 0.005(6) 0.003(7) 0.004(5)
C44' 0.179(18) 0.022(6) 0.045(8) 0.002(5) 0.045(9) 0.022(8)
C51' 0.086(13) 0.101(14) 0.107(15) 0.053(11) 0.015(11) 0.048(11)
C50' 0.085(12) 0.068(10) 0.082(12) 0.012(9) -0.015(10) 0.036(9)
C52' 0.17(3) 0.13(2) 0.12(2) 0.050(17) 0.007(18) 0.007(19)
C52 0.083(15) 0.064(9) 0.10(2) -0.028(12) -0.027(14) 0.065(12)
C50 0.036(7) 0.054(8) 0.065(9) 0.007(6) -0.007(6) 0.019(6)
C51 0.052(9) 0.041(7) 0.086(11) 0.006(7) -0.023(8) 0.011(6)
C71 0.071(5) 0.039(3) 0.055(4) -0.014(3) -0.026(4) 0.022(3)
C72 0.139(10) 0.068(6) 0.285(18) -0.081(9) -0.142(12) 0.049(6)
C73 0.262(6) 0.262(6) 0.262(6) 0.0411(14) 0.0151(11) 0.076(2)
C74 0.263(6) 0.263(6) 0.263(6) 0.0410(14) 0.0149(11) 0.076(2)
C75 0.261(6) 0.261(6) 0.261(6) 0.0407(14) 0.0154(11) 0.075(2)
C76 0.183(6) 0.184(6) 0.184(6) 0.0281(14) 0.0112(11) 0.053(2)
O14 0.119(5) 0.094(4) 0.107(5) 0.041(4) 0.033(4) 0.054(4)
O12 0.081(4) 0.094(5) 0.167(7) 0.068(5) 0.003(5) 0.027(4)
O13 0.127(7) 0.124(6) 0.270(11) 0.109(7) 0.064(7) 0.089(5)
C87 0.218(16) 0.046(5) 0.105(8) -0.001(5) -0.035(9) 0.018(7)
C88 0.116(10) 0.113(9) 0.129(10) 0.014(7) 0.031(8) -0.029(8)
C11 0.020(3) 0.026(2) 0.026(3) 0.006(2) 0.007(2) 0.007(2)
O15 0.107(6) 0.090(5) 0.266(12) 0.052(6) -0.023(6) -0.013(4)
Na1 0.0239(10) 0.0300(10) 0.0217(10) 0.0030(8) 0.0006(8) 0.0084(8)
O1 0.0209(17) 0.0210(16) 0.0231(18) 0.0015(13) 0.0050(13) 0.0069(13)
O3 0.0208(17) 0.0217(16) 0.0176(17) 0.0005(12) 0.0021(13) 0.0048(13)
O2 0.0218(17) 0.0220(17) 0.0266(18) 0.0013(13) 0.0033(14) 0.0090(13)
O4 0.0178(17) 0.0194(16) 0.0266(18) 0.0004(13) -0.0007(13) 0.0058(13)
O11 0.035(2) 0.048(2) 0.032(2) 0.0128(17) 0.0108(16) 0.0278(18)
O10 0.037(2) 0.037(2) 0.031(2) 0.0141(16) 0.0136(16) 0.0166(16)
C23 0.012(2) 0.021(2) 0.027(3) 0.0010(19) -0.0011(18) 0.0059(18)
O6 0.028(2) 0.036(2) 0.031(2) 0.0114(15) 0.0043(16) 0.0081(15)
C16 0.022(2) 0.020(2) 0.016(2) 0.0039(17) 0.0038(18) 0.0063(18)
C13 0.020(2) 0.032(3) 0.017(2) 0.0013(19) 0.0001(19) 0.013(2)
C8 0.016(2) 0.024(2) 0.021(3) 0.0042(18) 0.0018(18) 0.0111(19)
O8 0.039(2) 0.0275(19) 0.040(2) 0.0075(16) -0.0093(17) 0.0089(16)
O9 0.034(2) 0.051(2) 0.040(2) 0.0228(18) 0.0205(17) 0.0209(18)
N7 0.024(2) 0.042(2) 0.027(2) 0.0138(18) 0.0123(17) 0.0169(19)
C10 0.018(2) 0.029(2) 0.019(2) 0.0029(19) 0.0049(19) 0.014(2)
C21 0.018(2) 0.025(2) 0.027(3) 0.0061(19) -0.0002(19) 0.0082(19)
C4 0.021(3) 0.028(3) 0.020(3) 0.0014(19) 0.0054(19) 0.007(2)
C25 0.019(2) 0.030(3) 0.026(3) 0.001(2) 0.004(2) 0.009(2)
C1 0.019(2) 0.028(2) 0.015(2) 0.0071(18) 0.0055(18) 0.0066(19)
C17 0.021(3) 0.030(3) 0.017(2) 0.0060(19) 0.0019(19) 0.009(2)
C9 0.014(2) 0.022(2) 0.026(3) 0.0018(19) 0.0026(19) 0.0077(18)
C27 0.019(3) 0.025(3) 0.031(3) 0.011(2) 0.005(2) 0.006(2)
C3 0.025(3) 0.028(3) 0.024(3) 0.004(2) 0.008(2) 0.013(2)
C28 0.017(2) 0.025(2) 0.022(3) 0.0026(19) 0.0056(19) 0.0091(19)
C22 0.012(2) 0.026(2) 0.024(3) 0.0038(19) -0.0002(18) 0.0049(18)
N6 0.030(2) 0.035(2) 0.023(2) 0.0108(17) 0.0088(18) 0.0153(19)
C14 0.019(2) 0.024(2) 0.020(2) 0.0021(18) 0.0041(19) 0.0074(19)
C5 0.017(2) 0.033(3) 0.022(3) 0.006(2) 0.0020(19) 0.010(2)
C69 0.019(3) 0.027(2) 0.026(3) 0.003(2) -0.002(2) 0.007(2)
C15 0.018(2) 0.028(2) 0.014(2) -0.0003(18) 0.0034(18) 0.0066(19)
O5 0.063(3) 0.056(3) 0.042(2) 0.0244(19) 0.029(2) 0.037(2)
C6 0.020(3) 0.028(2) 0.018(2) 0.0056(19) 0.0042(19) 0.0097(19)
C7 0.018(2) 0.030(3) 0.023(3) 0.0081(19) 0.0031(19) 0.015(2)
C24 0.010(2) 0.026(2) 0.024(3) 0.0026(19) 0.0027(18) 0.0060(18)
C12 0.017(2) 0.026(2) 0.023(3) 0.0030(19) 0.0038(19) 0.0092(19)
C46 0.024(3) 0.021(2) 0.026(3) 0.0017(19) 0.006(2) 0.0048(19)
C70 0.016(2) 0.027(3) 0.030(3) 0.007(2) 0.000(2) 0.007(2)
C20 0.021(3) 0.032(3) 0.024(3) 0.004(2) 0.002(2) 0.011(2)
C61 0.032(3) 0.026(3) 0.016(2) 0.0035(19) 0.000(2) 0.009(2)
C45 0.017(2) 0.031(3) 0.029(3) 0.007(2) 0.007(2) 0.005(2)
C18 0.027(3) 0.023(2) 0.028(3) 0.003(2) -0.001(2) 0.011(2)
C2 0.023(3) 0.027(2) 0.019(2) 0.0063(19) 0.0063(19) 0.011(2)
N1 0.034(3) 0.031(2) 0.039(3) 0.013(2) 0.011(2) 0.0170(19)
O7 0.084(3) 0.026(2) 0.023(2) 0.0039(15) 0.0011(19) 0.0029(19)
C19 0.027(3) 0.026(3) 0.026(3) 0.004(2) 0.004(2) 0.010(2)
C80 0.029(3) 0.033(3) 0.018(3) 0.002(2) -0.001(2) 0.015(2)
C79 0.021(3) 0.039(3) 0.021(3) 0.010(2) 0.009(2) 0.013(2)
C26 0.019(3) 0.022(2) 0.032(3) 0.001(2) 0.003(2) 0.0073(19)
N3 0.049(3) 0.026(2) 0.025(2) 0.0051(18) -0.003(2) -0.002(2)
N4 0.037(3) 0.026(2) 0.034(3) 0.001(2) -0.011(2) 0.013(2)
C62 0.035(3) 0.032(3) 0.016(3) 0.003(2) 0.001(2) 0.009(2)
C81 0.024(3) 0.033(3) 0.019(3) 0.003(2) 0.0014(19) 0.013(2)
C33 0.016(2) 0.033(3) 0.031(3) 0.005(2) 0.001(2) 0.004(2)
C82 0.018(2) 0.034(3) 0.024(3) 0.008(2) 0.0073(19) 0.012(2)
C29 0.025(3) 0.037(3) 0.027(3) -0.007(2) -0.004(2) 0.012(2)
C53 0.031(3) 0.026(3) 0.041(3) 0.003(2) 0.009(2) 0.017(2)
C85 0.023(3) 0.055(3) 0.036(3) 0.019(3) 0.004(2) 0.018(2)
C37 0.024(3) 0.026(3) 0.049(3) 0.009(2) -0.002(2) 0.005(2)
C54 0.038(3) 0.030(3) 0.037(3) 0.004(2) 0.005(2) 0.017(2)
C83 0.033(3) 0.039(3) 0.037(3) 0.010(2) 0.015(2) 0.018(2)
C63 0.053(4) 0.029(3) 0.036(3) 0.007(2) -0.002(3) -0.006(3)
C41 0.041(3) 0.024(3) 0.042(3) -0.001(2) 0.013(3) 0.003(2)
C48 0.043(4) 0.037(3) 0.065(4) 0.002(3) 0.001(3) 0.019(3)
C35 0.021(3) 0.068(4) 0.069(5) -0.009(3) -0.004(3) 0.006(3)
C47 0.037(3) 0.031(3) 0.062(4) 0.018(3) 0.006(3) 0.013(2)
C39 0.040(4) 0.028(3) 0.074(5) 0.009(3) -0.008(3) 0.000(3)
C84 0.041(4) 0.052(4) 0.041(4) -0.006(3) 0.009(3) 0.007(3)
C34 0.043(4) 0.049(4) 0.078(5) 0.022(3) -0.003(3) 0.001(3)
C40 0.038(4) 0.028(3) 0.137(7) 0.023(4) 0.012(4) 0.007(3)
C86 0.031(3) 0.058(4) 0.040(3) 0.009(3) -0.011(3) 0.006(3)
C58 0.087(6) 0.105(4) 0.075(5) 0.037(3) 0.008(4) 0.048(4)
C65 0.054(4) 0.031(3) 0.065(4) 0.001(3) 0.012(3) 0.012(3)
C30 0.030(4) 0.082(5) 0.106(6) -0.051(5) -0.019(4) 0.021(3)
C36 0.037(4) 0.082(5) 0.042(4) 0.007(3) -0.008(3) -0.016(3)
C64 0.065(4) 0.031(3) 0.061(4) 0.011(3) -0.010(3) 0.006(3)
C49 0.043(4) 0.038(4) 0.169(10) 0.023(5) 0.003(5) 0.027(3)
C32 0.101(6) 0.036(4) 0.093(6) -0.017(4) -0.040(5) 0.021(4)
C57 0.111(3) 0.113(3) 0.111(3) 0.0180(10) 0.0070(10) 0.0315(12)
C31 0.072(5) 0.099(6) 0.033(4) -0.025(4) 0.007(3) -0.009(4)
C60 0.076(6) 0.111(4) 0.130(7) 0.075(4) -0.064(6) -0.032(5)
N2 0.058(4) 0.031(3) 0.166(7) -0.020(4) 0.035(4) 0.007(3)
C66 0.065(5) 0.028(4) 0.188(11) -0.005(5) 0.050(6) 0.011(3)
C38 0.060(4) 0.047(4) 0.067(5) 0.025(3) 0.014(3) -0.006(3)
C67 0.145(10) 0.091(7) 0.205(14) -0.046(8) 0.135(10) -0.001(7)
C59 0.061(6) 0.111(4) 0.207(11) 0.052(4) -0.049(7) 0.013(4)
C68 0.26(2) 0.066(7) 0.43(3) -0.072(12) 0.26(2) -0.025(9)
C55 0.090(7) 0.035(4) 0.263(12) -0.053(6) 0.045(8) -0.002(4)
C56 0.133(4) 0.133(4) 0.133(4) 0.0211(12) 0.0073(11) 0.0387(15)
C78 0.033(3) 0.049(3) 0.039(3) 0.005(3) 0.007(2) 0.019(3)
C77 0.046(4) 0.069(5) 0.082(6) -0.024(4) 0.013(4) 0.010(4)
N5 0.094(7) 0.111(7) 0.228(13) -0.070(8) 0.033(7) 0.000(6)

loop_
_atom_type_symbol
_atom_type_description
_atom_type_scat_dispersion_real
_atom_type_scat_dispersion_imag
_atom_type_scat_source
C C 0.0033 0.0016 'International Tables Vol C Tables 4.2.6.8 and 6.1.1.4'
H H 0 0 'International Tables Vol C Tables 4.2.6.8 and 6.1.1.4'
N N 0.0061 0.0033 'International Tables Vol C Tables 4.2.6.8 and 6.1.1.4'
O O 0.0106 0.006 'International Tables Vol C Tables 4.2.6.8 and 6.1.1.4'
Na Na 0.0362 0.0249 'International Tables Vol C Tables 4.2.6.8 and 6.1.1.4'

loop_
_geom_angle_atom_site_label_1
_geom_angle_atom_site_label_2
_geom_angle_atom_site_label_3
_geom_angle
_geom_angle_site_symmetry_1
_geom_angle_site_symmetry_3
C41 C43 H43A 109.5 . .
C41 C43 H43B 109.5 . .
C41 C43 H43C 109.5 . .
C41 C42 H42A 109.5 . .
C41 C42 H42B 109.5 . .
C41 C42 H42C 109.5 . .
C41 C44 H44A 109.5 . .
C41 C44 H44B 109.5 . .
C41 C44 H44C 109.5 . .
C41 C43' H43D 109.5 . .
C41 C43' H43E 109.5 . .
H43D C43' H43E 109.5 . .
C41 C43' H43F 109.5 . .
H43D C43' H43F 109.5 . .
H43E C43' H43F 109.5 . .
C41 C42' H42D 109.5 . .
C41 C42' H42E 109.5 . .
H42D C42' H42E 109.5 . .
C41 C42' H42F 109.5 . .
H42D C42' H42F 109.5 . .
H42E C42' H42F 109.5 . .
C41 C44' H44D 109.5 . .
C41 C44' H44E 109.5 . .
H44D C44' H44E 109.5 . .
C41 C44' H44F 109.5 . .
H44D C44' H44F 109.5 . .
H44E C44' H44F 109.5 . .
C52' C51' C50' 112.6(15) . .
C52' C51' H51A 109.1 . .
C50' C51' H51A 109.1 . .
C52' C51' H51B 109.1 . .
C50' C51' H51B 109.1 . .
H51A C51' H51B 107.8 . .
C49 C50' C51' 113.0(13) . .
C49 C50' H50A 109 . .
C51' C50' H50A 109 . .
C49 C50' H50B 109 . .
C51' C50' H50B 109 . .
H50A C50' H50B 107.8 . .
C51 C52 H52D 109.5 . .
C51 C52 H52E 109.5 . .
H52D C52 H52E 109.5 . .
C51 C52 H52F 109.5 . .
H52D C52 H52F 109.5 . .
H52E C52 H52F 109.5 . .
C51 C50 C49 119.1(10) . .
C51 C50 H50C 107.5 . .
C49 C50 H50C 107.5 . .
C51 C50 H50D 107.5 . .
C49 C50 H50D 107.5 . .
H50C C50 H50D 107 . .
C50 C51 C52 110(2) . .
C50 C51 C52 103.9(19) . 2_686
C50 C51 H51C 109.6 . .
C52 C51 H51C 109.6 . .
C52 C51 H51C 118.8 2_686 .
C50 C51 H51D 109.6 . .
C52 C51 H51D 109.6 . .
C52 C51 H51D 106.4 2_686 .
H51C C51 H51D 108.2 . .
C72 C71 N4 115.9(6) . .
C72 C71 H71A 108.3 . .
N4 C71 H71A 108.3 . .
C72 C71 H71B 108.3 . .
N4 C71 H71B 108.3 . .
H71A C71 H71B 107.4 . .
C71 C72 C73 123.5(11) . .
C71 C72 H72A 106.5 . .
C73 C72 H72A 106.5 . .
C71 C72 H72B 106.5 . .
C73 C72 H72B 106.5 . .
H72A C72 H72B 106.5 . .
C72 C73 C74 123.7(13) . .
C72 C73 H73A 106.4 . .
C74 C73 H73A 106.4 . .
C72 C73 H73B 106.4 . .
C74 C73 H73B 106.4 . .
H73A C73 H73B 106.5 . .
C73 C74 C75 105.2(11) . .
C73 C74 H74A 110.7 . .
C75 C74 H74A 110.7 . .
C73 C74 H74B 110.7 . .
C75 C74 H74B 110.7 . .
H74A C74 H74B 108.8 . .
C76 C75 C74 114.6(13) . .
C76 C75 H75A 108.6 . .
C74 C75 H75A 108.6 . .
C76 C75 H75B 108.6 . .
C74 C75 H75B 108.6 . .
H75A C75 H75B 107.6 . .
C75 C76 H76A 109.5 . .
C75 C76 H76B 109.5 . .
H76A C76 H76B 109.5 . .
C75 C76 H76C 109.5 . .
H76A C76 H76C 109.5 . .
H76B C76 H76C 109.5 . .
C87 O12 H12 109.5 . .
O12 C87 C88 111.8(10) . .
O12 C87 H87A 109.2 . .
C88 C87 H87A 109.2 . .
O12 C87 H87B 109.2 . .
C88 C87 H87B 109.2 . .
H87A C87 H87B 107.9 . .
C87 C88 H88A 109.5 . .
C87 C88 H88B 109.5 . .
H88A C88 H88B 109.5 . .
C87 C88 H88C 109.5 . .
H88A C88 H88C 109.5 . .
H88B C88 H88C 109.5 . .
C10 C11 C12 122.7(4) . .
C10 C11 H11 118.6 . .
C12 C11 H11 118.6 . .
O7 Na1 O2 92.22(15) . .
O7 Na1 O8 83.77(16) . .
O2 Na1 O8 162.29(14) . .
O7 Na1 O1 159.11(15) . .
O2 Na1 O1 83.81(12) . .
O8 Na1 O1 93.80(13) . .
O7 Na1 O6 73.92(14) . .
O2 Na1 O6 66.23(12) . .
O8 Na1 O6 96.12(13) . .
O1 Na1 O6 85.77(12) . .
O7 Na1 O4 117.27(15) . .
O2 Na1 O4 129.22(12) . .
O8 Na1 O4 67.13(11) . .
O1 Na1 O4 80.22(11) . .
O6 Na1 O4 157.14(13) . .
O7 Na1 O3 65.67(12) . .
O2 Na1 O3 81.71(12) . .
O8 Na1 O3 111.88(13) . .
O1 Na1 O3 133.37(12) . .
O6 Na1 O3 126.67(13) . .
O4 Na1 O3 75.51(11) . .
O7 Na1 C70 82.59(16) . .
O2 Na1 C70 171.90(14) . .
O8 Na1 C70 23.40(12) . .
O1 Na1 C70 103.23(13) . .
O6 Na1 C70 117.77(14) . .
O4 Na1 C70 49.65(11) . .
O3 Na1 C70 90.47(13) . .
C1 O1 C45 113.2(3) . .
C1 O1 Na1 132.2(3) . .
C45 O1 Na1 111.1(3) . .
C16 O3 C61 110.2(3) . .
C16 O3 Na1 134.6(2) . .
C61 O3 Na1 115.1(2) . .
C9 O2 C53 108.4(3) . .
C9 O2 Na1 134.9(3) . .
C53 O2 Na1 116.7(3) . .
C23 O4 C69 109.8(3) . .
C23 O4 Na1 137.4(2) . .
C69 O4 Na1 112.8(2) . .
C24 C23 O4 119.4(4) . .
C24 C23 C22 122.0(4) . .
O4 C23 C22 118.6(4) . .
C54 O6 Na1 108.1(3) . .
O3 C16 C17 120.6(4) . .
O3 C16 C15 118.5(4) . .
C17 C16 C15 120.9(4) . .
C12 C13 C8 122.0(4) . .
C12 C13 H13 119 . .
C8 C13 H13 119 . .
C9 C8 C13 116.9(4) . .
C9 C8 C7 122.4(4) . .
C13 C8 C7 120.6(4) . .
C70 O8 Na1 105.8(3) . .
C81 N7 C80 124.7(4) . .
C81 N7 H7 117.6 . .
C80 N7 H7 117.6 . .
C9 C10 C11 117.3(4) . .
C9 C10 C14 123.1(4) . .
C11 C10 C14 119.6(4) . .
C22 C21 C17 109.8(4) . .
C22 C21 H21A 109.7 . .
C17 C21 H21A 109.7 . .
C22 C21 H21B 109.7 . .
C17 C21 H21B 109.7 . .
H21A C21 H21B 108.2 . .
C5 C4 C3 117.0(4) . .
C5 C4 C29 122.7(4) . .
C3 C4 C29 120.2(4) . .
C26 C25 C24 121.9(4) . .
C26 C25 H25 119.1 . .
C24 C25 H25 119.1 . .
O1 C1 C6 119.5(4) . .
O1 C1 C2 120.2(4) . .
C6 C1 C2 120.4(4) . .
C16 C17 C18 118.3(4) . .
C16 C17 C21 122.0(4) . .
C18 C17 C21 119.5(4) . .
C10 C9 C8 123.2(4) . .
C10 C9 O2 119.3(4) . .
C8 C9 O2 117.5(4) . .
C26 C27 C22 122.9(4) . .
C26 C27 H27 118.6 . .
C22 C27 H27 118.6 . .
C2 C3 C4 122.1(4) . .
C2 C3 H3A 119 . .
C4 C3 H3A 119 . .
C24 C28 C2 110.3(4) . .
C24 C28 H28A 109.6 . .
C2 C28 H28A 109.6 . .
C24 C28 H28B 109.6 . .
C2 C28 H28B 109.6 . .
H28A C28 H28B 108.1 . .
C27 C22 C23 117.0(4) . .
C27 C22 C21 121.2(4) . .
C23 C22 C21 121.6(4) . .
C79 N6 C80 120.0(4) . .
C15 C14 C10 109.3(4) . .
C15 C14 H14A 109.8 . .
C10 C14 H14A 109.8 . .
C15 C14 H14B 109.8 . .
C10 C14 H14B 109.8 . .
H14A C14 H14B 108.3 . .
C4 C5 C6 123.7(4) . .
C4 C5 H5 118.2 . .
C6 C5 H5 118.2 . .
O4 C69 C70 107.8(4) . .
O4 C69 H69A 110.1 . .
C70 C69 H69A 110.1 . .
O4 C69 H69B 110.1 . .
C70 C69 H69B 110.1 . .
H69A C69 H69B 108.5 . .
C20 C15 C16 118.2(4) . .
C20 C15 C14 119.9(4) . .
C16 C15 C14 121.8(4) . .
C1 C6 C5 117.7(4) . .
C1 C6 C7 122.4(4) . .
C5 C6 C7 119.7(4) . .
C8 C7 C6 110.8(4) . .
C8 C7 H7A 109.5 . .
C6 C7 H7A 109.5 . .
C8 C7 H7B 109.5 . .
C6 C7 H7B 109.5 . .
H7A C7 H7B 108.1 . .
C23 C24 C25 118.1(4) . .
C23 C24 C28 122.0(4) . .
C25 C24 C28 119.9(4) . .
C13 C12 C11 117.6(4) . .
C13 C12 C33 122.7(4) . .
C11 C12 C33 119.7(4) . .
O5 C46 N1 124.3(5) . .
O5 C46 C45 117.9(4) . .
N1 C46 C45 117.8(4) . .
O8 C70 N4 125.0(5) . .
O8 C70 C69 119.3(4) . .
N4 C70 C69 115.7(4) . .
O8 C70 Na1 50.8(2) . .
N4 C70 Na1 132.9(4) . .
C69 C70 Na1 89.5(3) . .
C15 C20 C19 122.9(5) . .
C15 C20 H20 118.5 . .
C19 C20 H20 118.5 . .
O3 C61 C62 109.0(4) . .
O3 C61 H61A 109.9 . .
C62 C61 H61A 109.9 . .
O3 C61 H61B 109.9 . .
C62 C61 H61B 109.9 . .
H61A C61 H61B 108.3 . .
O1 C45 C46 115.7(4) . .
O1 C45 H45A 108.4 . .
C46 C45 H45A 108.4 . .
O1 C45 H45B 108.4 . .
C46 C45 H45B 108.4 . .
H45A C45 H45B 107.4 . .
C19 C18 C17 122.8(4) . .
C19 C18 H18 118.6 . .
C17 C18 H18 118.6 . .
C3 C2 C1 118.6(4) . .
C3 C2 C28 118.3(4) . .
C1 C2 C28 122.9(4) . .
C46 N1 C47 122.5(5) . .
C46 N1 H1 107(4) . .
C47 N1 H1 130(4) . .
C62 O7 Na1 123.0(3) . .
C18 C19 C20 116.7(4) . .
C18 C19 C37 122.7(4) . .
C20 C19 C37 120.7(4) . .
O11 C80 N6 122.1(5) . .
O11 C80 N7 116.4(4) . .
N6 C80 N7 121.4(4) . .
O9 C79 N6 120.6(4) . .
O9 C79 C82 116.8(4) . .
N6 C79 C82 122.6(4) . .
C27 C26 C25 118.1(4) . .
C27 C26 C41 121.2(4) . .
C25 C26 C41 120.8(4) . .
C62 N3 C63 123.0(4) . .
C62 N3 H3 118.5 . .
C63 N3 H3 118.5 . .
C70 N4 C71 123.7(5) . .
C70 N4 H4 116(4) . .
C71 N4 H4 121(4) . .
O7 C62 N3 123.0(5) . .
O7 C62 C61 121.6(4) . .
N3 C62 C61 115.4(4) . .
O10 C81 N7 121.8(4) . .
O10 C81 C82 120.9(4) . .
N7 C81 C82 117.3(4) . .
C36 C33 C12 112.1(4) . .
C36 C33 C34 109.9(5) . .
C12 C33 C34 109.2(4) . .
C36 C33 C35 109.7(5) . .
C12 C33 C35 107.4(4) . .
C34 C33 C35 108.5(5) . .
C81 C82 C79 113.3(4) . .
C81 C82 C83 109.2(4) . .
C79 C82 C83 110.0(4) . .
C81 C82 C85 106.5(4) . .
C79 C82 C85 107.5(4) . .
C83 C82 C85 110.3(4) . .
C30 C29 C32 109.1(6) . .
C30 C29 C31 109.0(6) . .
C32 C29 C31 107.0(6) . .
C30 C29 C4 112.7(4) . .
C32 C29 C4 111.1(5) . .
C31 C29 C4 107.8(5) . .
O2 C53 C54 109.6(4) . .
O2 C53 H53A 109.7 . .
C54 C53 H53A 109.7 . .
O2 C53 H53B 109.7 . .
C54 C53 H53B 109.7 . .
H53A C53 H53B 108.2 . .
C86 C85 C82 113.7(4) . .
C86 C85 H85A 108.8 . .
C82 C85 H85A 108.8 . .
C86 C85 H85B 108.8 . .
C82 C85 H85B 108.8 . .
H85A C85 H85B 107.7 . .
C40 C37 C19 112.0(4) . .
C40 C37 C38 109.2(6) . .
C19 C37 C38 107.5(4) . .
C40 C37 C39 108.6(5) . .
C19 C37 C39 110.6(4) . .
C38 C37 C39 108.8(5) . .
O6 C54 N2 123.3(5) . .
O6 C54 C53 122.7(5) . .
N2 C54 C53 113.8(5) . .
C84 C83 C82 113.0(4) . .
C84 C83 H83A 109 . .
C82 C83 H83A 109 . .
C84 C83 H83B 109 . .
C82 C83 H83B 109 . .
H83A C83 H83B 107.8 . .
N3 C63 C64 112.5(5) . .
N3 C63 H63A 109.1 . .
C64 C63 H63A 109.1 . .
N3 C63 H63B 109.1 . .
C64 C63 H63B 109.1 . .
H63A C63 H63B 107.8 . .
C44 C41 C44' 129.5(8) . .
C44 C41 C42' 52.0(8) . .
C44' C41 C42' 116.0(9) . .
C44 C41 C43 113.5(8) . .
C42' C41 C43 139.7(6) . .
C44 C41 C26 115.1(7) . .
C44' C41 C26 114.3(6) . .
C42' C41 C26 111.6(6) . .
C43 C41 C26 108.4(4) . .
C44 C41 C43' 52.1(8) . .
C44' C41 C43' 102.8(10) . .
C42' C41 C43' 103.3(8) . .
C43 C41 C43' 68.6(5) . .
C26 C41 C43' 107.5(5) . .
C44 C41 C42 110.1(10) . .
C44' C41 C42 67.1(11) . .
C42' C41 C42 60.6(9) . .
C43 C41 C42 105.3(8) . .
C26 C41 C42 103.5(6) . .
C43' C41 C42 148.8(7) . .
C47 C48 C49 112.9(6) . .
C47 C48 H48A 109 . .
C49 C48 H48A 109 . .
C47 C48 H48B 109 . .
C49 C48 H48B 109 . .
H48A C48 H48B 107.8 . .
C33 C35 H35A 109.5 . .
C33 C35 H35B 109.5 . .
H35A C35 H35B 109.5 . .
C33 C35 H35C 109.5 . .
H35A C35 H35C 109.5 . .
H35B C35 H35C 109.5 . .
N1 C47 C48 113.7(5) . .
N1 C47 H47A 108.8 . .
C48 C47 H47A 108.8 . .
N1 C47 H47B 108.8 . .
C48 C47 H47B 108.8 . .
H47A C47 H47B 107.7 . .
C37 C39 H39A 109.5 . .
C37 C39 H39B 109.5 . .
H39A C39 H39B 109.5 . .
C37 C39 H39C 109.5 . .
H39A C39 H39C 109.5 . .
H39B C39 H39C 109.5 . .
C83 C84 H84A 109.5 . .
C83 C84 H84B 109.5 . .
H84A C84 H84B 109.5 . .
C83 C84 H84C 109.5 . .
H84A C84 H84C 109.5 . .
H84B C84 H84C 109.5 . .
C33 C34 H34A 109.5 . .
C33 C34 H34B 109.5 . .
H34A C34 H34B 109.5 . .
C33 C34 H34C 109.5 . .
H34A C34 H34C 109.5 . .
H34B C34 H34C 109.5 . .
C37 C40 H40A 109.5 . .
C37 C40 H40B 109.5 . .
H40A C40 H40B 109.5 . .
C37 C40 H40C 109.5 . .
H40A C40 H40C 109.5 . .
H40B C40 H40C 109.5 . .
C85 C86 H86A 109.5 . .
C85 C86 H86B 109.5 . .
H86A C86 H86B 109.5 . .
C85 C86 H86C 109.5 . .
H86A C86 H86C 109.5 . .
H86B C86 H86C 109.5 . .
C59 C58 C57 122.5(9) . .
C59 C58 H58A 106.7 . .
C57 C58 H58A 106.7 . .
C59 C58 H58B 106.7 . .
C57 C58 H58B 106.7 . .
H58A C58 H58B 106.6 . .
C64 C65 C66 114.3(7) . .
C64 C65 H65A 108.7 . .
C66 C65 H65A 108.7 . .
C64 C65 H65B 108.7 . .
C66 C65 H65B 108.7 . .
H65A C65 H65B 107.6 . .
C29 C30 H30A 109.5 . .
C29 C30 H30B 109.5 . .
H30A C30 H30B 109.5 . .
C29 C30 H30C 109.5 . .
H30A C30 H30C 109.5 . .
H30B C30 H30C 109.5 . .
C33 C36 H36A 109.5 . .
C33 C36 H36B 109.5 . .
H36A C36 H36B 109.5 . .
C33 C36 H36C 109.5 . .
H36A C36 H36C 109.5 . .
H36B C36 H36C 109.5 . .
C63 C64 C65 113.6(5) . .
C63 C64 H64A 108.8 . .
C65 C64 H64A 108.8 . .
C63 C64 H64B 108.8 . .
C65 C64 H64B 108.8 . .
H64A C64 H64B 107.7 . .
C50' C49 C50 87.2(10) . .
C50' C49 C48 118.3(8) . .
C50 C49 C48 122.2(8) . .
C50' C49 H49A 107.7 . .
C48 C49 H49A 107.7 . .
C50' C49 H49B 107.7 . .
C50 C49 H49B 112 . .
C48 C49 H49B 107.7 . .
H49A C49 H49B 107.1 . .
C29 C32 H32A 109.5 . .
C29 C32 H32B 109.5 . .
H32A C32 H32B 109.5 . .
C29 C32 H32C 109.5 . .
H32A C32 H32C 109.5 . .
H32B C32 H32C 109.5 . .
C56 C57 C58 114.7(9) . .
C56 C57 H57A 108.6 . .
C58 C57 H57A 108.6 . .
C56 C57 H57B 108.6 . .
C58 C57 H57B 108.6 . .
H57A C57 H57B 107.6 . .
C29 C31 H31A 109.5 . .
C29 C31 H31B 109.5 . .
H31A C31 H31B 109.5 . .
C29 C31 H31C 109.5 . .
H31A C31 H31C 109.5 . .
H31B C31 H31C 109.5 . .
C59 C60 H60A 109.5 . .
C59 C60 H60B 109.5 . .
H60A C60 H60B 109.5 . .
C59 C60 H60C 109.5 . .
H60A C60 H60C 109.5 . .
H60B C60 H60C 109.5 . .
C54 N2 C55 120.5(7) . .
C54 N2 H2 119.8 . .
C55 N2 H2 119.8 . .
C65 C66 C67 112.9(9) . .
C65 C66 H66A 109 . .
C67 C66 H66A 109 . .
C65 C66 H66B 109 . .
C67 C66 H66B 109 . .
H66A C66 H66B 107.8 . .
C37 C38 H38A 109.5 . .
C37 C38 H38B 109.5 . .
H38A C38 H38B 109.5 . .
C37 C38 H38C 109.5 . .
H38A C38 H38C 109.5 . .
H38B C38 H38C 109.5 . .
C68 C67 C66 108.8(15) . .
C68 C67 H67A 109.9 . .
C66 C67 H67A 109.9 . .
C68 C67 H67B 109.9 . .
C66 C67 H67B 109.9 . .
H67A C67 H67B 108.3 . .
C58 C59 C60 118.8(11) . .
C58 C59 H59A 107.6 . .
C60 C59 H59A 107.6 . .
C58 C59 H59B 107.6 . .
C60 C59 H59B 107.6 . .
H59A C59 H59B 107 . .
C67 C68 H68A 109.5 . .
C67 C68 H68B 109.5 . .
H68A C68 H68B 109.5 . .
C67 C68 H68C 109.5 . .
H68A C68 H68C 109.5 . .
H68B C68 H68C 109.5 . .
N2 C55 C56 113.1(10) . .
N2 C55 H55A 109 . .
C56 C55 H55A 109 . .
N2 C55 H55B 109 . .
C56 C55 H55B 109 . .
H55A C55 H55B 107.8 . .
C57 C56 C55 114.9(10) . .
C57 C56 H56A 108.5 . .
C55 C56 H56A 108.5 . .
C57 C56 H56B 108.5 . .
C55 C56 H56B 108.5 . .
H56A C56 H56B 107.5 . .
C77 C78 H78A 109.5 . .
C77 C78 H78B 109.5 . .
H78A C78 H78B 109.5 . .
C77 C78 H78C 109.5 . .
H78A C78 H78C 109.5 . .
H78B C78 H78C 109.5 . .
N5 C77 C78 179.2(12) . .

loop_
_geom_bond_atom_site_label_1
_geom_bond_atom_site_label_2
_geom_bond_distance
_geom_bond_site_symmetry_2
C43 C41 1.515(6) .
C43 H43A 0.96 .
C43 H43B 0.96 .
C43 H43C 0.96 .
C42 C41 1.648(13) .
C42 H42A 0.96 .
C42 H42B 0.96 .
C42 H42C 0.96 .
C44 C41 1.394(13) .
C44 H44A 0.96 .
C44 H44B 0.96 .
C44 H44C 0.96 .
C43' C41 1.615(13) .
C43' H43D 0.96 .
C43' H43E 0.96 .
C43' H43F 0.96 .
C42' C41 1.496(13) .
C42' H42D 0.96 .
C42' H42E 0.96 .
C42' H42F 0.96 .
C44' C41 1.486(13) .
C44' H44D 0.96 .
C44' H44E 0.96 .
C44' H44F 0.96 .
C51' C52' 1.482(17) .
C51' C50' 1.483(14) .
C51' H51A 0.97 .
C51' H51B 0.97 .
C50' C49 1.378(13) .
C50' H50A 0.97 .
C50' H50B 0.97 .
C52' H52A 0.96 .
C52' H52B 0.96 .
C52' H52C 0.96 .
C52 C51 1.501(5) .
C52 H52D 0.96 .
C52 H52E 0.96 .
C52 H52F 0.96 .
C50 C51 1.482(13) .
C50 C49 1.497(11) .
C50 H50C 0.97 .
C50 H50D 0.97 .
C51 C52 1.96(3) 2_686
C51 H51C 0.97 .
C51 H51D 0.97 .
C71 C72 1.371(10) .
C71 N4 1.451(7) .
C71 H71A 0.97 .
C71 H71B 0.97 .
C72 C73 1.47(2) .
C72 H72A 0.97 .
C72 H72B 0.97 .
C73 C74 1.52(3) .
C73 H73A 0.97 .
C73 H73B 0.97 .
C74 C75 1.52(3) .
C74 H74A 0.97 .
C74 H74B 0.97 .
C75 C76 1.48(3) .
C75 H75A 0.97 .
C75 H75B 0.97 .
C76 H76A 0.96 .
C76 H76B 0.96 .
C76 H76C 0.96 .
O12 C87 1.406(12) .
O12 H12 0.82 .
C87 C88 1.430(17) .
C87 H87A 0.97 .
C87 H87B 0.97 .
C88 H88A 0.96 .
C88 H88B 0.96 .
C88 H88C 0.96 .
C11 C10 1.387(7) .
C11 C12 1.391(7) .
C11 H11 0.93 .
Na1 O7 2.305(4) .
Na1 O2 2.362(4) .
Na1 O8 2.424(4) .
Na1 O1 2.441(4) .
Na1 O6 2.528(4) .
Na1 O4 2.528(3) .
Na1 O3 2.548(3) .
Na1 C70 3.011(5) .
O1 C1 1.389(5) .
O1 C45 1.444(5) .
O3 C16 1.389(5) .
O3 C61 1.436(5) .
O2 C9 1.402(5) .
O2 C53 1.439(6) .
O4 C23 1.406(5) .
O4 C69 1.429(5) .
O11 C80 1.237(6) .
O10 C81 1.220(6) .
C23 C24 1.386(6) .
C23 C22 1.409(6) .
O6 C54 1.222(6) .
C16 C17 1.390(6) .
C16 C15 1.404(6) .
C13 C12 1.389(7) .
C13 C8 1.403(6) .
C13 H13 0.93 .
C8 C9 1.394(6) .
C8 C7 1.512(6) .
O8 C70 1.243(6) .
O9 C79 1.228(6) .
N7 C81 1.353(6) .
N7 C80 1.396(6) .
N7 H7 0.86 .
C10 C9 1.376(7) .
C10 C14 1.524(6) .
C21 C22 1.513(7) .
C21 C17 1.518(7) .
C21 H21A 0.97 .
C21 H21B 0.97 .
C4 C5 1.370(7) .
C4 C3 1.402(7) .
C4 C29 1.543(6) .
C25 C26 1.387(7) .
C25 C24 1.393(6) .
C25 H25 0.93 .
C1 C6 1.393(6) .
C1 C2 1.412(6) .
C17 C18 1.391(7) .
C27 C26 1.385(7) .
C27 C22 1.386(6) .
C27 H27 0.93 .
C3 C2 1.383(7) .
C3 H3A 0.93 .
C28 C24 1.510(6) .
C28 C2 1.523(6) .
C28 H28A 0.97 .
C28 H28B 0.97 .
N6 C79 1.344(6) .
N6 C80 1.347(6) .
C14 C15 1.511(6) .
C14 H14A 0.97 .
C14 H14B 0.97 .
C5 C6 1.396(7) .
C5 H5 0.93 .
C69 C70 1.500(7) .
C69 H69A 0.97 .
C69 H69B 0.97 .
C15 C20 1.376(7) .
O5 C46 1.220(6) .
C6 C7 1.516(6) .
C7 H7A 0.97 .
C7 H7B 0.97 .
C12 C33 1.537(6) .
C46 N1 1.329(6) .
C46 C45 1.505(7) .
C70 N4 1.310(6) .
C20 C19 1.400(7) .
C20 H20 0.93 .
C61 C62 1.503(7) .
C61 H61A 0.97 .
C61 H61B 0.97 .
C45 H45A 0.97 .
C45 H45B 0.97 .
C18 C19 1.386(7) .
C18 H18 0.93 .
N1 C47 1.456(7) .
N1 H1 0.87(5) .
O7 C62 1.231(6) .
C19 C37 1.526(7) .
C79 C82 1.533(7) .
C26 C41 1.533(7) .
N3 C62 1.322(6) .
N3 C63 1.460(7) .
N3 H3 0.86 .
N4 H4 0.77(5) .
C81 C82 1.511(7) .
C33 C36 1.496(8) .
C33 C34 1.538(8) .
C33 C35 1.539(8) .
C82 C83 1.535(7) .
C82 C85 1.552(7) .
C29 C30 1.486(8) .
C29 C32 1.498(9) .
C29 C31 1.513(9) .
C53 C54 1.487(7) .
C53 H53A 0.97 .
C53 H53B 0.97 .
C85 C86 1.519(8) .
C85 H85A 0.97 .
C85 H85B 0.97 .
C37 C40 1.523(8) .
C37 C38 1.547(9) .
C37 C39 1.560(8) .
C54 N2 1.317(7) .
C83 C84 1.532(8) .
C83 H83A 0.97 .
C83 H83B 0.97 .
C63 C64 1.504(9) .
C63 H63A 0.97 .
C63 H63B 0.97 .
C48 C47 1.480(8) .
C48 C49 1.506(9) .
C48 H48A 0.97 .
C48 H48B 0.97 .
C35 H35A 0.96 .
C35 H35B 0.96 .
C35 H35C 0.96 .
C47 H47A 0.97 .
C47 H47B 0.97 .
C39 H39A 0.96 .
C39 H39B 0.96 .
C39 H39C 0.96 .
C84 H84A 0.96 .
C84 H84B 0.96 .
C84 H84C 0.96 .
C34 H34A 0.96 .
C34 H34B 0.96 .
C34 H34C 0.96 .
C40 H40A 0.96 .
C40 H40B 0.96 .
C40 H40C 0.96 .
C86 H86A 0.96 .
C86 H86B 0.96 .
C86 H86C 0.96 .
C58 C59 1.359(11) .
C58 C57 1.638(11) .
C58 H58A 0.97 .
C58 H58B 0.97 .
C65 C64 1.507(9) .
C65 C66 1.540(9) .
C65 H65A 0.97 .
C65 H65B 0.97 .
C30 H30A 0.96 .
C30 H30B 0.96 .
C30 H30C 0.96 .
C36 H36A 0.96 .
C36 H36B 0.96 .
C36 H36C 0.96 .
C64 H64A 0.97 .
C64 H64B 0.97 .
C49 H49A 0.97 .
C49 H49B 0.97 .
C32 H32A 0.96 .
C32 H32B 0.96 .
C32 H32C 0.96 .
C57 C56 1.380(12) .
C57 H57A 0.97 .
C57 H57B 0.97 .
C31 H31A 0.96 .
C31 H31B 0.96 .
C31 H31C 0.96 .
C60 C59 1.465(13) .
C60 H60A 0.96 .
C60 H60B 0.96 .
C60 H60C 0.96 .
N2 C55 1.458(10) .
N2 H2 0.86 .
C66 C67 1.545(18) .
C66 H66A 0.97 .
C66 H66B 0.97 .
C38 H38A 0.96 .
C38 H38B 0.96 .
C38 H38C 0.96 .
C67 C68 1.539(17) .
C67 H67A 0.97 .
C67 H67B 0.97 .
C59 H59A 0.97 .
C59 H59B 0.97 .
C68 H68A 0.96 .
C68 H68B 0.96 .
C68 H68C 0.96 .
C55 C56 1.490(17) .
C55 H55A 0.97 .
C55 H55B 0.97 .
C56 H56A 0.97 .
C56 H56B 0.97 .
C78 C77 1.395(9) .
C78 H78A 0.96 .
C78 H78B 0.96 .
C78 H78C 0.96 .
C77 N5 1.137(10) .
